data_4509903
loop_
_publ_author_name
'Bardelang, David'
'Giorgi, Michel'
'Hornebecq, Virginie'
'Stepanov, Anatoli'
'Hardy, Mica\"el'
'Rizzato, Egon'
'Monnier, Val\'erie'
'Zaman, Md. Badruz'
'Chan, Gordon'
'Udachin, Konstantin'
'Enright, Gary'
'Tordo, Paul'
'Ouari, Olivier'

_publ_section_title
;
 Hosting Various Guests Including Fullerenes and Free Radicals in
 Versatile Organic ParamagneticbTbkOpen Frameworks
;
_journal_issue 2
_journal_name_full 'Crystal Growth &amp; Design'
_journal_page_first 467
_journal_paper_doi 10.1021/cg401097e
_journal_volume 14
_journal_year 2014
_chemical_compound_source 'synthesis as described'
_chemical_formula_moiety 'C46 H80 N4 O12'
_chemical_formula_sum 'C46 H80 N4 O12'
_chemical_formula_weight 881.14
_chemical_name_systematic
;
 ?
;
_space_group_IT_number 14
_symmetry_cell_setting monoclinic
_symmetry_Int_Tables_number 14
_symmetry_space_group_name_Hall '-P 2ybc'
_symmetry_space_group_name_H-M 'P 1 21/c 1'
_atom_sites_solution_hydrogens geom
_atom_sites_solution_primary direct
_atom_sites_solution_secondary difmap
_audit_conform_dict_location ftp://ftp.iucr.org/pub/cif_core.dic
_audit_conform_dict_name cif_core.dic
_audit_conform_dict_version 2.3
_audit_creation_date 2013-09-06T10:03:45-00:00
_audit_creation_method 'WinGX routine CIF_UPDATE'
_cell_angle_alpha 90
_cell_angle_beta 94.892(1)
_cell_angle_gamma 90
_cell_formula_units_Z 4
_cell_length_a 18.8141(5)
_cell_length_b 16.8612(3)
_cell_length_c 16.0353(3)
_cell_measurement_reflns_used 53123
_cell_measurement_temperature 293(2)
_cell_measurement_theta_max 27.39
_cell_measurement_theta_min 1.76
_cell_measurement_wavelength 0.71073
_cell_volume 5068.32(19)
_computing_molecular_graphics 'Ortep-3 for Windows (Farrugia, 1997)'
_computing_publication_material 'WinGX publication routines (Farrugia, 1999)'
_computing_structure_refinement 'SHELXL-2013 (Sheldrick, 2013)'
_computing_structure_solution 'SHELXS-86 (Sheldrick, 1986)'
_diffrn_ambient_temperature 293(2)
_diffrn_measured_fraction_theta_full 0.997
_diffrn_measured_fraction_theta_max 0.991
_diffrn_measurement_device_type KappaCCD
_diffrn_measurement_method 'Omega + Phi scan'
_diffrn_radiation_monochromator graphite
_diffrn_radiation_probe x-ray
_diffrn_radiation_type MoK\a
_diffrn_radiation_wavelength 0.71073
_diffrn_reflns_av_R_equivalents 0.074
_diffrn_reflns_av_unetI/netI 0.053
_diffrn_reflns_Laue_measured_fraction_full 0.997
_diffrn_reflns_Laue_measured_fraction_max 0.991
_diffrn_reflns_limit_h_max 24
_diffrn_reflns_limit_h_min -24
_diffrn_reflns_limit_k_max 21
_diffrn_reflns_limit_k_min 0
_diffrn_reflns_limit_l_max 20
_diffrn_reflns_limit_l_min 0
_diffrn_reflns_number 53123
_diffrn_reflns_point_group_measured_fraction_full 0.997
_diffrn_reflns_point_group_measured_fraction_max 0.991
_diffrn_reflns_theta_full 26
_diffrn_reflns_theta_max 27.389
_diffrn_reflns_theta_min 1.76
_diffrn_source 'fine-focus sealed tube'
_diffrn_standards_number 0
_exptl_absorpt_coefficient_mu 0.083
_exptl_absorpt_correction_type none
_exptl_crystal_colour orange
_exptl_crystal_density_diffrn 1.155
_exptl_crystal_density_method 'not measured'
_exptl_crystal_description prism
_exptl_crystal_F_000 1920
_exptl_crystal_size_max 0.3
_exptl_crystal_size_mid 0.25
_exptl_crystal_size_min 0.2
_refine_diff_density_max 0.68
_refine_diff_density_min -0.349
_refine_diff_density_rms 0.05
_refine_ls_extinction_method none
_refine_ls_goodness_of_fit_ref 1.012
_refine_ls_hydrogen_treatment noref
_refine_ls_matrix_type full
_refine_ls_number_parameters 595
_refine_ls_number_reflns 11416
_refine_ls_number_restraints 33
_refine_ls_restrained_S_all 1.014
_refine_ls_R_factor_all 0.1418
_refine_ls_R_factor_gt 0.0788
_refine_ls_shift/su_max 0
_refine_ls_shift/su_mean 0
_refine_ls_structure_factor_coef Fsqd
_refine_ls_weighting_details 'calc w=1/[\s^2^(Fo^2^)+(0.1185P)^2^+4.1301P] where P=(Fo^2^+2Fc^2^)/3'
_refine_ls_weighting_scheme calc
_refine_ls_wR_factor_gt 0.1735
_refine_ls_wR_factor_ref 0.2107
_reflns_number_gt 6838
_reflns_number_total 11416
_reflns_threshold_expression >2sigma(I)
_cod_data_source_file cg401097e_si_002.cif
_cod_data_source_block btbk04
_cod_original_sg_symbol_H-M 'P 21/c'
_cod_database_code 4509903

loop_
_symmetry_equiv_pos_as_xyz
'x, y, z'
'-x, y+1/2, -z+1/2'
'-x, -y, -z'
'x, -y-1/2, z-1/2'

loop_
_atom_site_label
_atom_site_type_symbol
_atom_site_fract_x
_atom_site_fract_y
_atom_site_fract_z
_atom_site_U_iso_or_equiv
_atom_site_adp_type
_atom_site_occupancy
_atom_site_calc_flag
_atom_site_disorder_assembly
_atom_site_disorder_group
C1 C -0.26964(18) 0.4806(2) 0.0521(2) 0.0696(9) Uani 1 d . .
C2 C -0.1931(2) 0.5005(3) 0.0824(3) 0.1022(15) Uani 1 d . .
H2A H -0.1878 0.4904 0.1435 0.123 Uiso 0.7 d A 1
H2B H -0.1624 0.4623 0.0585 0.123 Uiso 0.7 d A 1
H2C H -0.1931 0.5374 0.1287 0.123 Uiso 0.3 d B 2
H2D H -0.169 0.4526 0.103 0.123 Uiso 0.3 d B 2
C4 C -0.2608(2) 0.5880(3) -0.0588(2) 0.0909(12) Uani 1 d . .
C5 C -0.2883(2) 0.5114(3) -0.0366(2) 0.0946(13) Uani 1 d . .
H5A H -0.2718 0.4726 -0.0752 0.114 Uiso 1 calc . .
H5B H -0.3399 0.5134 -0.0461 0.114 Uiso 1 calc . .
C8 C -0.3105(3) 0.6522(3) -0.0214(4) 0.139(2) Uani 1 d . .
H8A H -0.3087 0.646 0.0382 0.208 Uiso 1 calc . .
H8B H -0.3586 0.6451 -0.0452 0.208 Uiso 1 calc . .
H8C H -0.2942 0.7043 -0.0346 0.208 Uiso 1 calc . .
C9 C -0.2681(3) 0.6059(3) -0.1501(3) 0.139(2) Uani 1 d . .
H9A H -0.2594 0.6613 -0.1586 0.209 Uiso 1 calc . .
H9B H -0.3154 0.5928 -0.173 0.209 Uiso 1 calc . .
H9C H -0.2341 0.5751 -0.1776 0.209 Uiso 1 calc . .
C10 C -0.38563(18) 0.48979(18) 0.1012(2) 0.0664(8) Uani 1 d . .
H10A H -0.4073 0.5105 0.0486 0.08 Uiso 1 calc . .
H10B H -0.4107 0.5123 0.146 0.08 Uiso 1 calc . .
C11 C -0.39374(14) 0.40038(16) 0.10186(15) 0.0462(6) Uani 1 d . .
C12 C -0.34478(14) 0.36639(18) 0.03940(17) 0.0530(7) Uani 1 d . .
H12A H -0.3436 0.3091 0.0442 0.064 Uiso 1 calc . .
H12B H -0.3636 0.3797 -0.0171 0.064 Uiso 1 calc . .
C13 C -0.37457(14) 0.36724(16) 0.18926(16) 0.0489(6) Uani 1 d . .
H13A H -0.3246 0.3773 0.2058 0.059 Uiso 1 calc . .
H13B H -0.4027 0.3937 0.2289 0.059 Uiso 1 calc . .
C14 C -0.47082(14) 0.37720(17) 0.07736(17) 0.0527(7) Uani 1 d . .
H14A H -0.5018 0.4043 0.1134 0.063 Uiso 1 calc . .
H14B H -0.4841 0.3937 0.0202 0.063 Uiso 1 calc . .
C15 C -0.45857(12) 0.26099(16) 0.16471(14) 0.0422(6) Uani 1 d . .
C16 C -0.51263(14) 0.28117(18) 0.22709(16) 0.0511(7) Uani 1 d . .
H16A H -0.56 0.2693 0.2014 0.061 Uiso 1 calc . .
H16B H -0.5106 0.3378 0.2376 0.061 Uiso 1 calc . .
C17 C -0.50271(15) 0.23793(18) 0.31131(16) 0.0534(7) Uani 1 d . .
C18 C -0.44358(15) 0.12194(17) 0.23017(17) 0.0533(7) Uani 1 d . .
C19 C -0.45860(14) 0.17231(16) 0.15173(16) 0.0492(6) Uani 1 d . .
H19A H -0.4232 0.1597 0.1133 0.059 Uiso 1 calc . .
H19B H -0.5048 0.1571 0.125 0.059 Uiso 1 calc . .
C20 C -0.57292(19) 0.2405(2) 0.3529(2) 0.0817(11) Uani 1 d . .
H20A H -0.6088 0.2115 0.3194 0.123 Uiso 1 calc . .
H20B H -0.5879 0.2946 0.3578 0.123 Uiso 1 calc . .
H20C H -0.5661 0.2171 0.4076 0.123 Uiso 1 calc . .
C21 C -0.44377(18) 0.2757(2) 0.37022(18) 0.0688(9) Uani 1 d . .
H21A H -0.4401 0.248 0.4227 0.103 Uiso 1 calc . .
H21B H -0.4552 0.3303 0.3794 0.103 Uiso 1 calc . .
H21C H -0.3992 0.2724 0.3455 0.103 Uiso 1 calc . .
C22 C -0.4692(2) 0.03710(19) 0.2107(2) 0.0741(9) Uani 1 d . .
H22A H -0.4589 0.0044 0.2592 0.111 Uiso 1 calc . .
H22B H -0.445 0.0164 0.165 0.111 Uiso 1 calc . .
H22C H -0.5197 0.0374 0.1957 0.111 Uiso 1 calc . .
C23 C -0.36418(16) 0.1197(2) 0.2610(2) 0.0730(9) Uani 1 d . .
H23A H -0.3477 0.1726 0.2736 0.109 Uiso 1 calc . .
H23B H -0.3375 0.0976 0.2182 0.109 Uiso 1 calc . .
H23C H -0.3576 0.0876 0.3105 0.109 Uiso 1 calc . .
C24 C -0.17255(13) 0.55591(15) 0.50174(15) 0.0440(6) Uani 1 d . .
C25 C -0.17911(13) 0.46898(15) 0.47728(16) 0.0452(6) Uani 1 d . .
H25A H -0.1567 0.4374 0.5227 0.054 Uiso 1 calc . .
H25B H -0.1526 0.4604 0.4288 0.054 Uiso 1 calc . .
C26 C -0.25521(14) 0.43853(17) 0.45695(17) 0.0499(6) Uani 1 d . .
C27 C -0.28981(17) 0.5839(2) 0.4105(2) 0.0652(8) Uani 1 d . .
C28 C -0.21217(16) 0.60572(18) 0.43445(19) 0.0598(8) Uani 1 d . .
H28A H -0.1866 0.6027 0.3845 0.072 Uiso 1 calc . .
H28B H -0.2105 0.6605 0.4529 0.072 Uiso 1 calc . .
C29 C -0.29398(17) 0.4226(2) 0.5353(2) 0.0727(9) Uani 1 d . .
H29A H -0.295 0.4703 0.5679 0.109 Uiso 1 calc . .
H29B H -0.2694 0.3819 0.5681 0.109 Uiso 1 calc . .
H29C H -0.3419 0.4057 0.5192 0.109 Uiso 1 calc . .
C30 C -0.25130(19) 0.3617(2) 0.4078(3) 0.0861(12) Uani 1 d . .
H30A H -0.298 0.3385 0.3996 0.129 Uiso 1 calc . .
H30B H -0.2195 0.3254 0.4384 0.129 Uiso 1 calc . .
H30C H -0.2339 0.3726 0.3544 0.129 Uiso 1 calc . .
C31 C -0.34073(19) 0.6141(2) 0.4742(3) 0.0881(11) Uani 1 d . .
H31A H -0.3875 0.5924 0.4606 0.132 Uiso 1 calc . .
H31B H -0.343 0.6709 0.472 0.132 Uiso 1 calc . .
H31C H -0.3233 0.5976 0.5295 0.132 Uiso 1 calc . .
C32 C -0.3125(2) 0.6195(3) 0.3251(2) 0.0967(13) Uani 1 d . .
H32A H -0.2864 0.5946 0.2834 0.145 Uiso 1 calc . .
H32B H -0.3029 0.6754 0.3262 0.145 Uiso 1 calc . .
H32C H -0.3627 0.6109 0.312 0.145 Uiso 1 calc . .
C33 C -0.05607(13) 0.55000(16) 0.57400(15) 0.0464(6) Uani 1 d . .
H33A H -0.0084 0.5718 0.5734 0.056 Uiso 1 calc . .
H33B H -0.0528 0.4929 0.5685 0.056 Uiso 1 calc . .
C34 C -0.08586(13) 0.57033(15) 0.65683(15) 0.0438(6) Uani 1 d . .
C35 C -0.16248(14) 0.54123(18) 0.65077(16) 0.0521(7) Uani 1 d . .
H35A H -0.1631 0.4838 0.6477 0.063 Uiso 1 calc . .
H35B H -0.1848 0.5569 0.7006 0.063 Uiso 1 calc . .
C36 C -0.08360(14) 0.65929(16) 0.67299(18) 0.0513(7) Uani 1 d . .
H36A H -0.1065 0.6869 0.6249 0.062 Uiso 1 calc . .
H36B H -0.1097 0.6713 0.721 0.062 Uiso 1 calc . .
C37 C 0.02853(13) 0.64750(14) 0.75454(16) 0.0436(6) Uani 1 d . .
C38 C -0.04223(15) 0.53051(16) 0.72895(17) 0.0521(7) Uani 1 d . .
H38A H -0.0662 0.5369 0.7798 0.062 Uiso 1 calc . .
H38B H -0.0388 0.4742 0.7176 0.062 Uiso 1 calc . .
C39 C 0.00675(15) 0.66746(16) 0.84108(16) 0.0506(6) Uani 1 d . .
H39A H 0.0341 0.6344 0.8816 0.061 Uiso 1 calc . .
H39B H -0.0431 0.6537 0.8431 0.061 Uiso 1 calc . .
C40 C 0.01687(15) 0.75436(16) 0.86785(17) 0.0515(7) Uani 1 d . .
C41 C 0.12320(14) 0.75756(16) 0.76866(18) 0.0518(7) Uani 1 d . .
C42 C 0.10494(14) 0.67096(16) 0.74909(18) 0.0519(7) Uani 1 d . .
H42A H 0.1176 0.6595 0.693 0.062 Uiso 1 calc . .
H42B H 0.1346 0.6379 0.7874 0.062 Uiso 1 calc . .
C43 C -0.04386(16) 0.80725(19) 0.8309(2) 0.0703(9) Uani 1 d . .
H43A H -0.036 0.8607 0.8501 0.105 Uiso 1 calc . .
H43B H -0.0883 0.7883 0.8485 0.105 Uiso 1 calc . .
H43C H -0.0454 0.806 0.7709 0.105 Uiso 1 calc . .
C44 C 0.0207(2) 0.7591(2) 0.9632(2) 0.0841(11) Uani 1 d . .
H44A H 0.0591 0.7264 0.9867 0.126 Uiso 1 calc . .
H44B H -0.0235 0.7409 0.9823 0.126 Uiso 1 calc . .
H44C H 0.029 0.8131 0.9806 0.126 Uiso 1 calc . .
C45 C 0.20325(16) 0.7637(2) 0.7939(3) 0.0820(11) Uani 1 d . .
H45A H 0.2162 0.8184 0.8021 0.123 Uiso 1 calc . .
H45B H 0.2293 0.7416 0.7505 0.123 Uiso 1 calc . .
H45C H 0.2146 0.735 0.8451 0.123 Uiso 1 calc . .
C46 C 0.1031(2) 0.8126(2) 0.6943(2) 0.0743(9) Uani 1 d . .
H46A H 0.0526 0.8095 0.6795 0.112 Uiso 1 calc . .
H46B H 0.1282 0.7965 0.6474 0.112 Uiso 1 calc . .
H46C H 0.1159 0.8661 0.7094 0.112 Uiso 1 calc . .
N1 N -0.18768(17) 0.6021(2) -0.0230(2) 0.1008(10) Uani 1 d . .
N2 N -0.48524(13) 0.15327(15) 0.29825(14) 0.0565(6) Uani 1 d . .
N3 N -0.29687(12) 0.49643(15) 0.40327(14) 0.0555(6) Uani 1 d . .
N4 N 0.08549(12) 0.78504(13) 0.84095(14) 0.0504(6) Uani 1 d . .
O2 O -0.27415(10) 0.39699(13) 0.05420(13) 0.0637(6) Uani 1 d . .
O3 O -0.31257(13) 0.51348(13) 0.11149(14) 0.0731(6) Uani 1 d . .
O4 O -0.48046(9) 0.29333(11) 0.08430(10) 0.0501(5) Uani 1 d . .
O5 O -0.38788(9) 0.28373(10) 0.19070(10) 0.0452(4) Uani 1 d . .
O6 O -0.48560(14) 0.10813(14) 0.36310(13) 0.0830(7) Uani 1 d . .
O7 O -0.35707(12) 0.47116(16) 0.36885(16) 0.0851(7) Uani 1 d . .
O8 O -0.20192(9) 0.57343(11) 0.57837(11) 0.0503(4) Uani 1 d . .
O9 O -0.10073(9) 0.58133(11) 0.50479(11) 0.0502(5) Uani 1 d . .
O10 O 0.02754(10) 0.56348(10) 0.74099(12) 0.0522(5) Uani 1 d . .
O11 O -0.01195(9) 0.68643(10) 0.68824(11) 0.0473(4) Uani 1 d . .
O12 O 0.10480(12) 0.85356(13) 0.87007(15) 0.0766(7) Uani 1 d . .
C3A C -0.1631(3) 0.5799(4) 0.0694(4) 0.0910(19) Uani 0.7 d C 1
C6A C -0.0838(5) 0.5801(7) 0.0814(6) 0.154(5) Uani 0.7 d C 1
H6A1 H -0.0687 0.5606 0.1363 0.231 Uiso 0.7 calc C 1
H6A2 H -0.0666 0.6332 0.0755 0.231 Uiso 0.7 calc C 1
H6A3 H -0.0651 0.5466 0.0402 0.231 Uiso 0.7 calc C 1
C7A C -0.1886(5) 0.6367(5) 0.1333(5) 0.163(4) Uani 0.7 d C 1
H7A1 H -0.2383 0.6276 0.1392 0.244 Uiso 0.7 calc C 1
H7A2 H -0.182 0.6903 0.1151 0.244 Uiso 0.7 calc C 1
H7A3 H -0.1618 0.6284 0.1862 0.244 Uiso 0.7 calc C 1
O1A O -0.1569(2) 0.6689(3) -0.0423(3) 0.1075(11) Uani 0.7 d C 1
C3B C -0.1521(7) 0.5359(8) 0.0185(10) 0.102(3) Uani 0.3 d C 2
C6B C -0.1372(7) 0.4610(7) -0.0284(9) 0.104(3) Uani 0.3 d C 2
H6B1 H -0.1733 0.4538 -0.0738 0.156 Uiso 0.3 calc C 2
H6B2 H -0.1374 0.4164 0.0089 0.156 Uiso 0.3 calc C 2
H6B3 H -0.0914 0.465 -0.0502 0.156 Uiso 0.3 calc C 2
C7B C -0.0799(9) 0.5696(11) 0.0465(14) 0.103(3) Uani 0.3 d C 2
H7B1 H -0.0476 0.5595 0.0045 0.154 Uiso 0.3 calc C 2
H7B2 H -0.0621 0.5449 0.0981 0.154 Uiso 0.3 calc C 2
H7B3 H -0.0839 0.6257 0.0548 0.154 Uiso 0.3 calc C 2
O1B O -0.1479(6) 0.6310(6) -0.0852(8) 0.1051(13) Uani 0.3 d C 2

loop_
_atom_site_aniso_label
_atom_site_aniso_U_11
_atom_site_aniso_U_22
_atom_site_aniso_U_33
_atom_site_aniso_U_23
_atom_site_aniso_U_13
_atom_site_aniso_U_12
C1 0.072(2) 0.077(2) 0.0610(19) 0.0188(17) 0.0080(16) -0.0241(17)
C2 0.083(3) 0.129(4) 0.092(3) 0.039(3) -0.012(2) -0.053(3)
C4 0.089(3) 0.099(3) 0.085(3) 0.039(2) 0.010(2) -0.027(2)
C5 0.104(3) 0.109(3) 0.070(2) 0.033(2) 0.004(2) -0.038(2)
C8 0.130(4) 0.104(4) 0.190(6) 0.039(4) 0.057(4) 0.044(3)
C9 0.204(6) 0.134(4) 0.084(3) 0.046(3) 0.036(3) -0.033(4)
C10 0.078(2) 0.0492(18) 0.073(2) 0.0032(15) 0.0131(16) 0.0005(15)
C11 0.0495(15) 0.0471(15) 0.0423(13) 0.0043(11) 0.0064(11) -0.0027(12)
C12 0.0532(16) 0.0568(17) 0.0503(15) 0.0006(13) 0.0114(12) -0.0089(13)
C13 0.0488(15) 0.0528(16) 0.0452(14) 0.0019(12) 0.0041(11) -0.0125(12)
C14 0.0523(16) 0.0614(18) 0.0448(14) 0.0106(13) 0.0062(12) 0.0046(13)
C15 0.0369(13) 0.0529(15) 0.0365(12) 0.0013(11) 0.0014(10) -0.0088(11)
C16 0.0429(14) 0.0660(18) 0.0449(14) -0.0014(13) 0.0076(11) -0.0074(13)
C17 0.0555(16) 0.0652(19) 0.0408(14) -0.0034(13) 0.0113(12) -0.0187(14)
C18 0.0539(16) 0.0553(17) 0.0514(15) 0.0066(13) 0.0097(12) -0.0108(13)
C19 0.0477(15) 0.0559(17) 0.0449(14) -0.0022(12) 0.0093(11) -0.0099(12)
C20 0.077(2) 0.113(3) 0.0596(19) -0.0099(19) 0.0293(17) -0.018(2)
C21 0.083(2) 0.078(2) 0.0439(15) -0.0024(15) -0.0035(14) -0.0280(18)
C22 0.088(2) 0.056(2) 0.080(2) 0.0029(17) 0.0154(18) -0.0132(17)
C23 0.0584(19) 0.081(2) 0.079(2) 0.0245(18) 0.0019(16) -0.0040(16)
C24 0.0419(13) 0.0485(15) 0.0417(13) -0.0018(11) 0.0033(10) -0.0056(11)
C25 0.0412(13) 0.0496(15) 0.0441(13) -0.0048(11) -0.0008(10) -0.0044(11)
C26 0.0426(14) 0.0526(16) 0.0536(15) -0.0064(13) -0.0009(11) -0.0052(12)
C27 0.0614(18) 0.066(2) 0.0647(19) 0.0133(15) -0.0142(15) -0.0020(15)
C28 0.0604(18) 0.0573(18) 0.0593(17) 0.0126(14) -0.0088(14) -0.0050(14)
C29 0.0615(19) 0.087(2) 0.070(2) 0.0152(18) 0.0056(15) -0.0222(17)
C30 0.065(2) 0.069(2) 0.122(3) -0.038(2) -0.011(2) -0.0099(17)
C31 0.070(2) 0.089(3) 0.104(3) -0.010(2) -0.001(2) 0.022(2)
C32 0.085(3) 0.113(3) 0.086(3) 0.039(2) -0.029(2) -0.006(2)
C33 0.0385(13) 0.0494(15) 0.0505(14) -0.0018(12) -0.0014(11) -0.0080(11)
C34 0.0469(14) 0.0382(14) 0.0453(13) -0.0049(11) -0.0025(11) -0.0059(11)
C35 0.0526(16) 0.0618(18) 0.0421(14) -0.0060(13) 0.0051(12) -0.0077(13)
C36 0.0492(15) 0.0458(15) 0.0568(16) -0.0077(12) -0.0082(12) 0.0015(12)
C37 0.0453(14) 0.0346(13) 0.0493(14) -0.0063(11) -0.0064(11) -0.0001(11)
C38 0.0609(17) 0.0388(14) 0.0541(15) -0.0033(12) -0.0086(13) -0.0114(12)
C39 0.0542(16) 0.0474(16) 0.0492(15) -0.0024(12) -0.0017(12) -0.0086(12)
C40 0.0557(16) 0.0490(16) 0.0503(15) -0.0114(12) 0.0078(12) -0.0070(13)
C41 0.0438(14) 0.0494(16) 0.0625(17) -0.0160(13) 0.0066(12) -0.0060(12)
C42 0.0443(15) 0.0470(16) 0.0636(17) -0.0154(13) -0.0003(12) 0.0009(12)
C43 0.0547(18) 0.0588(19) 0.098(2) -0.0228(18) 0.0083(16) 0.0074(15)
C44 0.117(3) 0.083(3) 0.0545(19) -0.0186(17) 0.0194(19) -0.023(2)
C45 0.0456(17) 0.082(2) 0.119(3) -0.036(2) 0.0106(18) -0.0145(16)
C46 0.093(3) 0.061(2) 0.071(2) -0.0024(17) 0.0142(18) -0.0179(18)
N1 0.0746(16) 0.084(2) 0.147(3) 0.0523(18) 0.0326(16) -0.0161(15)
N2 0.0623(15) 0.0634(16) 0.0443(12) 0.0052(11) 0.0075(10) -0.0237(12)
N3 0.0442(12) 0.0703(16) 0.0500(13) -0.0025(11) -0.0080(10) -0.0058(11)
N4 0.0491(13) 0.0421(13) 0.0594(13) -0.0173(10) 0.0009(10) -0.0060(10)
O2 0.0525(12) 0.0720(14) 0.0683(13) 0.0095(11) 0.0147(9) -0.0129(10)
O3 0.0898(16) 0.0558(13) 0.0728(14) 0.0067(11) 0.0022(12) -0.0246(12)
O4 0.0490(10) 0.0626(12) 0.0376(9) 0.0053(8) -0.0024(7) -0.0072(9)
O5 0.0388(9) 0.0523(11) 0.0437(9) 0.0096(8) 0.0000(7) -0.0096(8)
O6 0.118(2) 0.0790(16) 0.0539(13) 0.0176(11) 0.0160(12) -0.0351(14)
O7 0.0582(13) 0.1007(19) 0.0902(16) -0.0058(14) -0.0296(12) -0.0135(12)
O8 0.0452(10) 0.0565(11) 0.0488(10) -0.0065(8) 0.0009(8) 0.0024(8)
O9 0.0446(10) 0.0588(12) 0.0461(10) 0.0042(8) -0.0020(8) -0.0142(8)
O10 0.0529(11) 0.0351(10) 0.0659(12) -0.0078(8) -0.0101(9) 0.0004(8)
O11 0.0499(10) 0.0378(10) 0.0524(10) -0.0019(8) -0.0066(8) -0.0029(8)
O12 0.0807(15) 0.0552(13) 0.0952(17) -0.0349(12) 0.0153(12) -0.0217(11)
C3A 0.070(3) 0.105(5) 0.096(4) 0.042(4) -0.007(3) -0.044(3)
C6A 0.077(5) 0.205(10) 0.174(10) 0.091(8) -0.029(6) -0.081(6)
C7A 0.210(9) 0.154(7) 0.130(6) -0.055(6) 0.046(6) -0.126(7)
O1A 0.0849(18) 0.088(2) 0.153(3) 0.0500(19) 0.0290(19) -0.0203(17)
C3B 0.082(6) 0.094(6) 0.133(9) 0.034(6) 0.020(6) 0.008(5)
C6B 0.084(6) 0.095(7) 0.134(9) 0.032(6) 0.020(6) 0.009(5)
C7B 0.082(6) 0.095(7) 0.133(9) 0.035(6) 0.018(6) 0.007(5)
O1B 0.081(2) 0.088(2) 0.151(3) 0.051(2) 0.034(2) -0.0176(19)

loop_
_atom_type_symbol
_atom_type_description
_atom_type_scat_dispersion_real
_atom_type_scat_dispersion_imag
_atom_type_scat_source
C C 0.0033 0.0016 'International Tables Vol C Tables 4.2.6.8 and 6.1.1.4'
H H 0 0 'International Tables Vol C Tables 4.2.6.8 and 6.1.1.4'
N N 0.0061 0.0033 'International Tables Vol C Tables 4.2.6.8 and 6.1.1.4'
O O 0.0106 0.006 'International Tables Vol C Tables 4.2.6.8 and 6.1.1.4'

loop_
_geom_angle_atom_site_label_1
_geom_angle_atom_site_label_2
_geom_angle_atom_site_label_3
_geom_angle
O3 C1 O2 109.6(2)
O3 C1 C2 106.2(3)
O2 C1 C2 105.6(3)
O3 C1 C5 113.3(3)
O2 C1 C5 110.6(3)
C2 C1 C5 111.1(3)
C3B C2 C1 114.2(7)
C3A C2 C1 121.3(4)
C3A C2 H2A 106.7
C1 C2 H2A 106.9
C3A C2 H2B 107.5
C1 C2 H2B 108
H2A C2 H2B 105.3
C3B C2 H2C 108
C1 C2 H2C 109
C3B C2 H2D 108.6
C1 C2 H2D 109.2
H2C C2 H2D 107.7
C5 C4 N1 113.1(3)
C5 C4 C9 114.7(4)
N1 C4 C9 111.0(4)
C5 C4 C8 106.4(4)
N1 C4 C8 107.8(4)
C9 C4 C8 103.1(4)
C4 C5 C1 118.3(3)
C4 C5 H5A 107.7
C1 C5 H5A 107.7
C4 C5 H5B 107.7
C1 C5 H5B 107.7
H5A C5 H5B 107.1
C4 C8 H8A 109.5
C4 C8 H8B 109.5
H8A C8 H8B 109.5
C4 C8 H8C 109.5
H8A C8 H8C 109.5
H8B C8 H8C 109.5
C4 C9 H9A 109.5
C4 C9 H9B 109.5
H9A C9 H9B 109.5
C4 C9 H9C 109.5
H9A C9 H9C 109.5
H9B C9 H9C 109.5
O3 C10 C11 112.0(3)
O3 C10 H10A 109.2
C11 C10 H10A 109.2
O3 C10 H10B 109.2
C11 C10 H10B 109.2
H10A C10 H10B 107.9
C10 C11 C14 110.4(2)
C10 C11 C13 110.8(2)
C14 C11 C13 106.8(2)
C10 C11 C12 107.6(2)
C14 C11 C12 110.4(2)
C13 C11 C12 110.9(2)
O2 C12 C11 111.1(2)
O2 C12 H12A 109.4
C11 C12 H12A 109.4
O2 C12 H12B 109.4
C11 C12 H12B 109.4
H12A C12 H12B 108
O5 C13 C11 110.4(2)
O5 C13 H13A 109.6
C11 C13 H13A 109.6
O5 C13 H13B 109.6
C11 C13 H13B 109.6
H13A C13 H13B 108.1
O4 C14 C11 111.0(2)
O4 C14 H14A 109.4
C11 C14 H14A 109.4
O4 C14 H14B 109.4
C11 C14 H14B 109.4
H14A C14 H14B 108
O5 C15 O4 110.77(18)
O5 C15 C19 107.4(2)
O4 C15 C19 104.89(19)
O5 C15 C16 114.2(2)
O4 C15 C16 110.5(2)
C19 C15 C16 108.6(2)
C15 C16 C17 115.7(2)
C15 C16 H16A 108.3
C17 C16 H16A 108.3
C15 C16 H16B 108.3
C17 C16 H16B 108.3
H16A C16 H16B 107.4
N2 C17 C20 107.4(2)
N2 C17 C16 110.2(2)
C20 C17 C16 109.0(3)
N2 C17 C21 109.2(3)
C20 C17 C21 109.0(2)
C16 C17 C21 111.9(2)
N2 C18 C19 109.5(2)
N2 C18 C22 107.7(2)
C19 C18 C22 108.6(2)
N2 C18 C23 109.3(2)
C19 C18 C23 112.7(2)
C22 C18 C23 108.9(3)
C15 C19 C18 116.1(2)
C15 C19 H19A 108.3
C18 C19 H19A 108.3
C15 C19 H19B 108.3
C18 C19 H19B 108.3
H19A C19 H19B 107.4
C17 C20 H20A 109.5
C17 C20 H20B 109.5
H20A C20 H20B 109.5
C17 C20 H20C 109.5
H20A C20 H20C 109.5
H20B C20 H20C 109.5
C17 C21 H21A 109.5
C17 C21 H21B 109.5
H21A C21 H21B 109.5
C17 C21 H21C 109.5
H21A C21 H21C 109.5
H21B C21 H21C 109.5
C18 C22 H22A 109.5
C18 C22 H22B 109.5
H22A C22 H22B 109.5
C18 C22 H22C 109.5
H22A C22 H22C 109.5
H22B C22 H22C 109.5
C18 C23 H23A 109.5
C18 C23 H23B 109.5
H23A C23 H23B 109.5
C18 C23 H23C 109.5
H23A C23 H23C 109.5
H23B C23 H23C 109.5
O9 C24 O8 110.37(19)
O9 C24 C28 105.5(2)
O8 C24 C28 107.3(2)
O9 C24 C25 110.9(2)
O8 C24 C25 113.3(2)
C28 C24 C25 109.1(2)
C24 C25 C26 115.6(2)
C24 C25 H25A 108.4
C26 C25 H25A 108.4
C24 C25 H25B 108.4
C26 C25 H25B 108.4
H25A C25 H25B 107.4
N3 C26 C30 107.9(2)
N3 C26 C29 109.1(2)
C30 C26 C29 108.9(3)
N3 C26 C25 110.0(2)
C30 C26 C25 108.1(2)
C29 C26 C25 112.8(2)
N3 C27 C32 107.7(3)
N3 C27 C28 109.7(2)
C32 C27 C28 108.7(3)
N3 C27 C31 108.8(3)
C32 C27 C31 108.8(3)
C28 C27 C31 113.0(3)
C24 C28 C27 116.7(2)
C24 C28 H28A 108.1
C27 C28 H28A 108.1
C24 C28 H28B 108.1
C27 C28 H28B 108.1
H28A C28 H28B 107.3
C26 C29 H29A 109.5
C26 C29 H29B 109.5
H29A C29 H29B 109.5
C26 C29 H29C 109.5
H29A C29 H29C 109.5
H29B C29 H29C 109.5
C26 C30 H30A 109.5
C26 C30 H30B 109.5
H30A C30 H30B 109.5
C26 C30 H30C 109.5
H30A C30 H30C 109.5
H30B C30 H30C 109.5
C27 C31 H31A 109.5
C27 C31 H31B 109.5
H31A C31 H31B 109.5
C27 C31 H31C 109.5
H31A C31 H31C 109.5
H31B C31 H31C 109.5
C27 C32 H32A 109.5
C27 C32 H32B 109.5
H32A C32 H32B 109.5
C27 C32 H32C 109.5
H32A C32 H32C 109.5
H32B C32 H32C 109.5
O9 C33 C34 110.9(2)
O9 C33 H33A 109.5
C34 C33 H33A 109.5
O9 C33 H33B 109.5
C34 C33 H33B 109.5
H33A C33 H33B 108
C38 C34 C35 110.8(2)
C38 C34 C36 107.5(2)
C35 C34 C36 110.0(2)
C38 C34 C33 110.5(2)
C35 C34 C33 106.8(2)
C36 C34 C33 111.3(2)
O8 C35 C34 110.7(2)
O8 C35 H35A 109.5
C34 C35 H35A 109.5
O8 C35 H35B 109.5
C34 C35 H35B 109.5
H35A C35 H35B 108.1
O11 C36 C34 111.0(2)
O11 C36 H36A 109.4
C34 C36 H36A 109.4
O11 C36 H36B 109.4
C34 C36 H36B 109.4
H36A C36 H36B 108
O11 C37 O10 110.21(18)
O11 C37 C42 106.9(2)
O10 C37 C42 104.6(2)
O11 C37 C39 114.5(2)
O10 C37 C39 110.9(2)
C42 C37 C39 109.2(2)
O10 C38 C34 111.3(2)
O10 C38 H38A 109.4
C34 C38 H38A 109.4
O10 C38 H38B 109.4
C34 C38 H38B 109.4
H38A C38 H38B 108
C37 C39 C40 115.5(2)
C37 C39 H39A 108.4
C40 C39 H39A 108.4
C37 C39 H39B 108.4
C40 C39 H39B 108.4
H39A C39 H39B 107.5
N4 C40 C44 107.7(2)
N4 C40 C43 108.9(2)
C44 C40 C43 109.1(3)
N4 C40 C39 109.9(2)
C44 C40 C39 108.9(2)
C43 C40 C39 112.2(2)
N4 C41 C42 110.2(2)
N4 C41 C45 107.3(2)
C42 C41 C45 108.6(2)
N4 C41 C46 108.4(2)
C42 C41 C46 112.5(2)
C45 C41 C46 109.7(3)
C37 C42 C41 116.1(2)
C37 C42 H42A 108.3
C41 C42 H42A 108.3
C37 C42 H42B 108.3
C41 C42 H42B 108.3
H42A C42 H42B 107.4
C40 C43 H43A 109.5
C40 C43 H43B 109.5
H43A C43 H43B 109.5
C40 C43 H43C 109.5
H43A C43 H43C 109.5
H43B C43 H43C 109.5
C40 C44 H44A 109.5
C40 C44 H44B 109.5
H44A C44 H44B 109.5
C40 C44 H44C 109.5
H44A C44 H44C 109.5
H44B C44 H44C 109.5
C41 C45 H45A 109.5
C41 C45 H45B 109.5
H45A C45 H45B 109.5
C41 C45 H45C 109.5
H45A C45 H45C 109.5
H45B C45 H45C 109.5
C41 C46 H46A 109.5
C41 C46 H46B 109.5
H46A C46 H46B 109.5
C41 C46 H46C 109.5
H46A C46 H46C 109.5
H46B C46 H46C 109.5
O1B N1 C3B 110.4(8)
O1A N1 C4 117.6(4)
O1B N1 C4 108.7(6)
C3B N1 C4 116.2(6)
O1A N1 C3A 109.2(4)
C4 N1 C3A 121.8(3)
O6 N2 C17 116.0(2)
O6 N2 C18 114.8(3)
C17 N2 C18 125.4(2)
O7 N3 C26 115.7(2)
O7 N3 C27 115.6(2)
C26 N3 C27 124.7(2)
O12 N4 C41 115.1(2)
O12 N4 C40 115.6(2)
C41 N4 C40 127.0(2)
C1 O2 C12 114.5(2)
C1 O3 C10 114.4(2)
C15 O4 C14 114.76(19)
C15 O5 C13 115.09(19)
C24 O8 C35 114.19(19)
C24 O9 C33 114.20(19)
C38 O10 C37 114.0(2)
C37 O11 C36 114.9(2)
C2 C3A C6A 112.0(7)
C2 C3A C7A 109.4(5)
C6A C3A C7A 106.5(7)
C2 C3A N1 105.4(4)
C6A C3A N1 109.6(5)
C7A C3A N1 114.0(6)
C3A C6A H6A1 109.5
C3A C6A H6A2 109.5
H6A1 C6A H6A2 109.5
C3A C6A H6A3 109.5
H6A1 C6A H6A3 109.5
H6A2 C6A H6A3 109.5
C3A C7A H7A1 109.5
C3A C7A H7A2 109.5
H7A1 C7A H7A2 109.5
C3A C7A H7A3 109.5
H7A1 C7A H7A3 109.5
H7A2 C7A H7A3 109.5
N1 C3B C2 112.9(8)
N1 C3B C7B 102.6(12)
C2 C3B C7B 117.5(15)
N1 C3B C6B 121.3(13)
C2 C3B C6B 98.0(10)
C7B C3B C6B 105.3(5)
C3B C6B H6B1 109.5
C3B C6B H6B2 109.5
H6B1 C6B H6B2 109.5
C3B C6B H6B3 109.5
H6B1 C6B H6B3 109.5
H6B2 C6B H6B3 109.5
C3B C7B H7B1 109.5
C3B C7B H7B2 109.5
H7B1 C7B H7B2 109.5
C3B C7B H7B3 109.5
H7B1 C7B H7B3 109.5
H7B2 C7B H7B3 109.5

loop_
_geom_bond_atom_site_label_1
_geom_bond_atom_site_label_2
_geom_bond_distance
C1 O3 1.413(4)
C1 O2 1.414(4)
C1 C2 1.518(5)
C1 C5 1.527(5)
C2 C3B 1.461(15)
C2 C3A 1.475(7)
C2 H2A 0.9921
C2 H2B 0.966
C2 H2C 0.97
C2 H2D 0.97
C4 C5 1.447(5)
C4 N1 1.464(5)
C4 C9 1.489(5)
C4 C8 1.581(6)
C5 H5A 0.97
C5 H5B 0.97
C8 H8A 0.96
C8 H8B 0.96
C8 H8C 0.96
C9 H9A 0.96
C9 H9B 0.96
C9 H9C 0.96
C10 O3 1.427(4)
C10 C11 1.515(4)
C10 H10A 0.97
C10 H10B 0.97
C11 C14 1.521(4)
C11 C13 1.523(3)
C11 C12 1.529(4)
C12 O2 1.426(3)
C12 H12A 0.97
C12 H12B 0.97
C13 O5 1.431(3)
C13 H13A 0.97
C13 H13B 0.97
C14 O4 1.431(3)
C14 H14A 0.97
C14 H14B 0.97
C15 O5 1.413(3)
C15 O4 1.428(3)
C15 C19 1.510(4)
C15 C16 1.525(3)
C16 C17 1.532(4)
C16 H16A 0.97
C16 H16B 0.97
C17 N2 1.484(4)
C17 C20 1.530(4)
C17 C21 1.532(4)
C18 N2 1.494(4)
C18 C19 1.524(4)
C18 C22 1.533(4)
C18 C23 1.533(4)
C19 H19A 0.97
C19 H19B 0.97
C20 H20A 0.96
C20 H20B 0.96
C20 H20C 0.96
C21 H21A 0.96
C21 H21B 0.96
C21 H21C 0.96
C22 H22A 0.96
C22 H22B 0.96
C22 H22C 0.96
C23 H23A 0.96
C23 H23B 0.96
C23 H23C 0.96
C24 O9 1.414(3)
C24 O8 1.421(3)
C24 C28 1.513(4)
C24 C25 1.520(4)
C25 C26 1.530(3)
C25 H25A 0.97
C25 H25B 0.97
C26 N3 1.481(4)
C26 C30 1.521(4)
C26 C29 1.529(4)
C27 N3 1.485(4)
C27 C32 1.523(4)
C27 C28 1.523(4)
C27 C31 1.544(5)
C28 H28A 0.97
C28 H28B 0.97
C29 H29A 0.96
C29 H29B 0.96
C29 H29C 0.96
C30 H30A 0.96
C30 H30B 0.96
C30 H30C 0.96
C31 H31A 0.96
C31 H31B 0.96
C31 H31C 0.96
C32 H32A 0.96
C32 H32B 0.96
C32 H32C 0.96
C33 O9 1.434(3)
C33 C34 1.524(4)
C33 H33A 0.97
C33 H33B 0.97
C34 C38 1.517(4)
C34 C35 1.518(4)
C34 C36 1.522(4)
C35 O8 1.431(3)
C35 H35A 0.97
C35 H35B 0.97
C36 O11 1.425(3)
C36 H36A 0.97
C36 H36B 0.97
C37 O11 1.415(3)
C37 O10 1.433(3)
C37 C42 1.501(4)
C37 C39 1.518(4)
C38 O10 1.423(3)
C38 H38A 0.97
C38 H38B 0.97
C39 C40 1.534(4)
C39 H39A 0.97
C39 H39B 0.97
C40 N4 1.488(3)
C40 C44 1.527(4)
C40 C43 1.528(4)
C41 N4 1.484(3)
C41 C42 1.526(4)
C41 C45 1.529(4)
C41 C46 1.532(4)
C42 H42A 0.97
C42 H42B 0.97
C43 H43A 0.96
C43 H43B 0.96
C43 H43C 0.96
C44 H44A 0.96
C44 H44B 0.96
C44 H44C 0.96
C45 H45A 0.96
C45 H45B 0.96
C45 H45C 0.96
C46 H46A 0.96
C46 H46B 0.96
C46 H46C 0.96
N1 O1A 1.316(5)
N1 O1B 1.386(10)
N1 C3B 1.435(14)
N1 C3A 1.559(7)
N2 O6 1.289(3)
N3 O7 1.289(3)
N4 O12 1.287(3)
C3A C6A 1.487(9)
C3A C7A 1.511(10)
C6A H6A1 0.96
C6A H6A2 0.96
C6A H6A3 0.96
C7A H7A1 0.96
C7A H7A2 0.96
C7A H7A3 0.96
C3B C7B 1.505(5)
C3B C6B 1.509(5)
C6B H6B1 0.96
C6B H6B2 0.96
C6B H6B3 0.96
C7B H7B1 0.96
C7B H7B2 0.96
C7B H7B3 0.96
